data_9013696
loop_
_publ_author_name
'Yakovenchuk, V. N.'
'Nikolaev, A. P.'
'Selivanova, E. A.'
'Pakhomovsky, Y. A.'
'Korchak, J. A.'
'Spiridonova, D. V.'
'Zalkind, O. A.'
'Krivovichev, S. V.'

_publ_section_title
;
 Ivanyukite-Na-T, ivanyukite-Na-C, ivanyukite-K, and ivanyukite-Cu:
 New microporous titanosilicates from the Khibiny massif
 (Kola Peninsula, Russia) and crystal structure of ivanyukite-Na-T
;
_journal_name_full 'American Mineralogist'
_journal_page_first 1450
_journal_page_last 1458
_journal_paper_doi 10.2138/am.2009.3065
_journal_volume 94
_journal_year 2009
_chemical_compound_source 'Koashva Mountain, Khibiny Massif, Kola Peninsula, Russia'
_chemical_formula_sum 'H40 K1.56 Na4.32 O68 Si9 Ti12'
_chemical_name_mineral Ivanyukite-Na-T
_space_group_IT_number 160
_symmetry_space_group_name_Hall 'R 3 -2"'
_symmetry_space_group_name_H-M 'R 3 m :H'
_cell_angle_alpha 90
_cell_angle_beta 90
_cell_angle_gamma 120
_cell_formula_units_Z 1
_cell_length_a 10.921
_cell_length_b 10.921
_cell_length_c 13.885
_cell_volume 1434.172
_database_code_amcsd 0004993
_exptl_crystal_density_diffrn 2.450
_cod_original_sg_symbol_H-M 'R 3 m'
_cod_original_formula_sum 'Ti12 Si9 K1.56 Na4.32 O68 H40'
_cod_database_code 9013696

loop_
_space_group_symop_operation_xyz
x,y,z
2/3+x,1/3+y,1/3+z
1/3+x,2/3+y,2/3+z
x,x-y,z
2/3+x,1/3+x-y,1/3+z
1/3+x,2/3+x-y,2/3+z
-y,-x,z
2/3-y,1/3-x,1/3+z
1/3-y,2/3-x,2/3+z
-x+y,y,z
2/3-x+y,1/3+y,1/3+z
1/3-x+y,2/3+y,2/3+z
-y,x-y,z
2/3-y,1/3+x-y,1/3+z
1/3-y,2/3+x-y,2/3+z
-x+y,-x,z
2/3-x+y,1/3-x,1/3+z
1/3-x+y,2/3-x,2/3+z

loop_
_atom_site_aniso_label
_atom_site_aniso_U_11
_atom_site_aniso_U_22
_atom_site_aniso_U_33
_atom_site_aniso_U_12
_atom_site_aniso_U_13
_atom_site_aniso_U_23
Ti1 0.02500 0.02330 0.02900 0.01260 0.00230 0.00110
Ti2 0.02700 0.02700 0.04500 0.01340 0.00000 0.00000
Si 0.02700 0.02600 0.04100 0.01340 -0.01400 -0.00680
O1 0.01200 0.04400 0.04500 0.00600 -0.01200 -0.00600
O2 0.03400 0.02600 0.03500 0.01300 -0.00700 -0.00400
O3 0.02700 0.02000 0.04500 0.01300 -0.02400 -0.01200
O4 0.02700 0.02700 0.03600 0.01300 0.00000 0.00000
O5 0.03900 0.03900 0.04100 0.02300 -0.00200 0.00200

loop_
_atom_site_label
_atom_site_fract_x
_atom_site_fract_y
_atom_site_fract_z
_atom_site_occupancy
_atom_site_U_iso_or_equiv
_atom_site_type_symbol
_atom_site_attached_hydrogens
Ti1 0.47930 0.23970 0.35290 1.00000 0.02600 Ti 0
Ti2 0.66667 0.33333 0.17470 1.00000 0.03300 Ti 0
Si 0.33230 0.16610 0.14610 1.00000 0.03100 Si 0
K 0.66667 0.33333 0.61810 0.52000 0.03800 K 0
Na 0.19740 0.39490 0.20620 0.48000 0.02900 Na 0
O1 0.33170 0.16580 0.26650 1.00000 0.03700 O 0
O2 0.26160 0.00610 0.10360 1.00000 0.03300 O 0
O3 0.49340 0.24670 0.10310 1.00000 0.03000 O 0
O4 0.66667 0.33333 0.42600 1.00000 0.03000 O 0
O5 0.59000 0.41000 0.27500 1.00000 0.03800 O 0
Wat6 0.14000 0.28000 0.35200 1.00000 0.09200 O 2
Wat7 0.09800 0.54910 0.23800 1.00000 0.07200 O 2

loop_
_cod_changelog_entry_id
_cod_changelog_entry_author
_cod_changelog_entry_date
_cod_changelog_entry_text
1
;cod-tools version 3.8.0
Id: cif_guess_AMCSD_atom_types 9581 2023-05-17 12:35:41Z saulius
;
2023-05-21T08:54:38+03:00
;Derived atom types and hydrogen counts
from atom names that follow the AMCSD naming convention
(Wat == water, O-H == hydroxyl).
;

loop_
_cod_related_entry_id
_cod_related_entry_database
_cod_related_entry_code
1 AMCSD 0004993
